data_1548377
loop_
_publ_author_name
'Tidey, Jeremiah P.'
'Zhurov, Vladimir V.'
'Gianopoulos, Christopher G.'
'Zhurova, Elizabeth A.'
'Pinkerton, A. Alan'

_publ_section_title
;
 Experimental Charge-Density Study of the Intra- and Intermolecular
 Bonding in TKX-50.
;
_journal_issue 46
_journal_name_full 'The journal of physical chemistry. A'
_journal_page_first 8962
_journal_page_last 8972
_journal_paper_doi 10.1021/acs.jpca.7b09367
_journal_volume 121
_journal_year 2017
_chemical_formula_moiety 'C2 H8 N10 O4'
_chemical_formula_sum 'C2 H8 N10 O4'
_chemical_formula_weight 236.18
_space_group_IT_number 14
_space_group_name_Hall '-P 2ybc'
_space_group_name_H-M_alt 'P 1 21/c 1'
_symmetry_cell_setting monoclinic
_symmetry_space_group_name_Hall '-P 2ybc'
_symmetry_space_group_name_H-M 'P 1 21/c 1'
_cell_angle_alpha 90
_cell_angle_beta 95.571(2)
_cell_angle_gamma 90
_cell_formula_units_Z 2
_cell_length_a 5.49040(10)
_cell_length_b 11.4912(3)
_cell_length_c 6.45560(10)
_cell_measurement_reflns_used 74492
_cell_measurement_temperature 20.0(1)
_cell_measurement_theta_max 70.848
_cell_measurement_theta_min 3.546
_cell_volume 405.368(14)
_computing_cell_refinement 'Otwinowski & Minor (1997)'
_computing_data_collection 'CrystalClear, (2005)'
_computing_data_reduction
;
Zhurova et al,(1999), Zhurov et al,(2008), Blessing, (1995,1997)
;
_computing_molecular_graphics 'Volkov et al, (2006), Stash, (2002,2005)'
_computing_publication_material 'Volkov et al, (2006)'
_computing_structure_refinement 'Volkov et al, (2006)'
_computing_structure_solution 'Sheldrick (2008)'
_diffrn_ambient_temperature 20.0(1)
_diffrn_measured_fraction_theta_full 1.000
_diffrn_measured_fraction_theta_max 0.886
_diffrn_measurement_device 'Rigaku R-axis Rapid'
_diffrn_measurement_method w
_diffrn_radiation_type 'Mo K\a'
_diffrn_radiation_wavelength 0.71073
_diffrn_reflns_av_R_equivalents 0.0136
_diffrn_reflns_av_unetI/netI 0.0074
_diffrn_reflns_limit_h_max 14
_diffrn_reflns_limit_h_min -14
_diffrn_reflns_limit_k_max 28
_diffrn_reflns_limit_k_min 0
_diffrn_reflns_limit_l_max 16
_diffrn_reflns_limit_l_min 0
_diffrn_reflns_number 74492
_diffrn_reflns_theta_full 46.366
_diffrn_reflns_theta_max 70.848
_diffrn_reflns_theta_min 3.546
_exptl_absorpt_coefficient_mu 0.175
_exptl_absorpt_correction_type none
_exptl_crystal_colour colourless
_exptl_crystal_density_diffrn 1.935
_exptl_crystal_description block
_exptl_crystal_F_000 244
_exptl_crystal_size_max 0.38
_exptl_crystal_size_mid 0.29
_exptl_crystal_size_min 0.22
_refine_diff_density_max 0.111
_refine_diff_density_min -0.080
_refine_diff_density_rms 0.019
_refine_ls_extinction_coef 0.521(3)
_refine_ls_extinction_expression
;
Becker, P.J. & Coppens, P. (1974) Acta Cryst., A30, 129-153.
;
_refine_ls_extinction_method 'Becker-Coppens type 1 Lorentzian isotropic'
_refine_ls_goodness_of_fit_ref 1.333
_refine_ls_hydrogen_treatment mixed
_refine_ls_matrix_type full
_refine_ls_number_parameters 573
_refine_ls_number_reflns 7072
_refine_ls_number_restraints 0
_refine_ls_R_factor_all 0.007
_refine_ls_R_factor_gt 0.007
_refine_ls_R_Fsqd_factor 0.008
_refine_ls_shift/su_max 0.000000004
_refine_ls_structure_factor_coef F
_refine_ls_weighting_details
;
calc w1 = [Fo*sqrt(w2) + sqrt(Fo^2^w2^2^ + sqrt(w2^2^))]^2^
where
     calc w2 = q/[s^2^(Fo^2^) + (0.00 P)^2^ + 0.00 P + 0.00 + 0.00 sin(th)]
     where P = (0.3333 Fo^2^ + 0.6667 Fc^2^)
           q = 1.0
;
_refine_ls_weighting_scheme calc
_refine_ls_wR_factor_ref 0.005
_reflns_number_gt 7072
_reflns_number_total 7716
_reflns_threshold_expression
;
 I>3\s, non-overlapped & non-partial reflections
;
_cod_data_source_file jp7b09367_si_001.cif
_cod_data_source_block TKX_He
_cod_database_code 1548377
_atom_site_anharm_details
;
The atomic anharmonic pdf is approximated by a Gram-Charlier expansion
about the harmonic pdf, according to the expression :
 
      P(u) = (1 + Cijk*Hijk/3! + Dijkl*Hijkl/4!)*P(0)
 
The coefficients Cijk and Dijkl are refined in the least squares procedure.
The reported coefficients Cijk are multiplied by 1000 and Dijkl by 10000.
;

loop_
_space_group_symop_operation_xyz
'x, y, z'
'-x, y+1/2, -z+1/2'
'-x, -y, -z'
'x, -y-1/2, z-1/2'

loop_
_atom_local_axes_atom_label
_atom_local_axes_atom0
_atom_local_axes_ax1
_atom_local_axes_atom1
_atom_local_axes_atom2
_atom_local_axes_ax2
O(1) N(1) Z O(1) C(1) Y
O(2) DUM0 Y O(2) N(5) X
N(1) O(1) X N(1) N(2) Y
N(2) N(1) X N(2) N(3) Y
N(3) N(2) X N(3) N(4) Y
N(4) N(3) X N(4) C(1) Y
N(5) DUM1 Z N(5) O(2) Y
C(1) N(4) X C(1) N(1) Y
H(2) O(2) Z H(2) N(5) Y
H(5A) N(5) Z H(5A) O(1) Y
H(5B) N(5) Z H(5B) DUM1 Y
H(5C) N(5) Z H(5C) DUM1 Y

loop_
_atom_rho_multipole_atom_label
_atom_rho_multipole_coeff_Pv
_atom_rho_multipole_coeff_P00
_atom_rho_multipole_coeff_P11
_atom_rho_multipole_coeff_P1-1
_atom_rho_multipole_coeff_P10
_atom_rho_multipole_coeff_P20
_atom_rho_multipole_coeff_P21
_atom_rho_multipole_coeff_P2-1
_atom_rho_multipole_coeff_P22
_atom_rho_multipole_coeff_P2-2
_atom_rho_multipole_coeff_P30
_atom_rho_multipole_coeff_P31
_atom_rho_multipole_coeff_P3-1
_atom_rho_multipole_coeff_P32
_atom_rho_multipole_coeff_P3-2
_atom_rho_multipole_coeff_P33
_atom_rho_multipole_coeff_P3-3
_atom_rho_multipole_coeff_P40
_atom_rho_multipole_coeff_P41
_atom_rho_multipole_coeff_P4-1
_atom_rho_multipole_coeff_P42
_atom_rho_multipole_coeff_P4-2
_atom_rho_multipole_coeff_P43
_atom_rho_multipole_coeff_P4-3
_atom_rho_multipole_coeff_P44
_atom_rho_multipole_coeff_P4-4
_atom_rho_multipole_kappa
_atom_rho_multipole_kappa_prime0
_atom_rho_multipole_kappa_prime1
_atom_rho_multipole_kappa_prime2
_atom_rho_multipole_kappa_prime3
_atom_rho_multipole_kappa_prime4
_atom_rho_multipole_radial_slater_n0
_atom_rho_multipole_radial_slater_zeta0
_atom_rho_multipole_radial_slater_n1
_atom_rho_multipole_radial_slater_zeta1
_atom_rho_multipole_radial_slater_n2
_atom_rho_multipole_radial_slater_zeta2
_atom_rho_multipole_radial_slater_n3
_atom_rho_multipole_radial_slater_zeta3
_atom_rho_multipole_radial_slater_n4
_atom_rho_multipole_radial_slater_zeta4
O(1) 6.392(16) 0 -0.005(3) 0.002(3) -0.101(3) -0.140(4) -0.005(2) -0.004(2) -0.011(2) -0.002(2) 0.110(5) -0.008(2) -0.006(2) -0.004(2) -0.006(2) 0.0105(19) 0.0110(19) 0.038(4) 0.0037(19) -0.0027(19) -0.006(2) 0.002(2) 0.0015(19) -0.0004(19) 0.0005(18) -0.0013(17) 0.9725(10) 1 1.26(4) 0.97(2) 0.725(13) 0.87(4) 2 4.4974 2 4.4974 2 4.4974 3 4.4974 4 4.4974
O(2) 6.148(16) 0 -0.040(3) -0.091(3) -0.002(3) 0.099(3) -0.007(3) 0.001(3) -0.032(3) -0.108(3) 0.006(2) -0.010(2) -0.038(2) -0.007(2) 0.010(2) -0.006(3) 0.102(4) 0.012(2) -0.0036(19) -0.0011(18) -0.0051(18) -0.002(2) -0.0021(19) 0.0008(19) -0.029(3) 0.000(2) 0.9862(12) 1 1.15(4) 0.96(2) 0.794(14) 1.01(5) 2 4.4974 2 4.4974 2 4.4974 3 4.4974 4 4.4974
N(1) 5.125(19) 0 -0.116(12) -0.047(6) 0.005(3) -0.160(9) -0.017(4) -0.016(4) 0.012(8) 0.048(6) 0.006(2) -0.032(3) -0.009(2) -0.003(2) 0.004(3) 0.289(8) -0.030(3) 0.040(4) 0.003(3) 0.005(3) -0.005(4) 0.012(3) -0.003(3) 0.003(4) -0.051(7) 0.009(4) 0.9862(13) 1 0.85(4) 0.583(14) 0.860(8) 0.80(3) 2 3.81056 2 3.81056 2 3.81056 3 3.81056 4 3.81056
N(2) 5.129(8) 0 -0.086(3) -0.073(2) 0.000(2) -0.088(3) -0.001(2) -0.005(2) -0.070(3) 0.048(3) 0.003(2) -0.035(2) -0.041(2) 0.003(2) 0.010(2) 0.140(3) -0.065(3) 0.019(2) 0.001(2) 0.000(2) -0.002(2) 0.004(2) -0.002(2) 0.002(2) 0.045(3) 0.027(2) 0.9858(9) 1 1.247(16) 0.901(11) 0.890(7) 1.05(2) 2 3.81056 2 3.81056 2 3.81056 3 3.81056 4 3.81056
N(3) 5.113(7) 0 -0.059(2) -0.100(3) 0.000(2) -0.113(3) 0.009(2) 0.000(2) -0.017(3) 0.080(3) -0.001(2) -0.029(2) -0.048(2) 0.004(2) -0.002(2) 0.166(3) -0.031(3) 0.013(2) -0.004(2) 0.0036(19) 0.002(2) 0.002(2) -0.003(2) -0.004(2) 0.041(2) 0.036(3) 0.9858(9) 1 1.247(16) 0.901(11) 0.890(7) 1.05(2) 2 3.81056 2 3.81056 2 3.81056 3 3.81056 4 3.81056
N(4) 5.242(16) 0 -0.057(3) -0.082(3) -0.000(3) -0.132(3) 0.005(3) -0.003(3) -0.083(3) 0.064(3) -0.002(3) -0.044(3) -0.060(3) 0.008(3) 0.001(2) 0.168(5) -0.070(4) 0.027(3) -0.006(2) 0.003(2) 0.006(3) 0.005(2) 0.000(3) -0.002(3) 0.070(4) 0.036(3) 0.9784(12) 1 1.50(4) 0.826(12) 0.797(9) 0.88(2) 2 3.81056 2 3.81056 2 3.81056 3 3.81056 4 3.81056
N(5) 5.17(2) 0 -0.010(4) -0.077(6) 0.063(6) -0.007(3) -0.003(3) 0.100(5) 0.065(4) -0.006(3) 0.006(3) -0.009(3) 0.057(4) 0.388(7) -0.024(3) 0.012(3) 0.019(3) -0.085(4) -0.002(3) -0.011(3) -0.003(3) -0.003(3) -0.006(3) 0.019(3) 0.064(3) -0.003(3) 0.9817(17) 1 0.98(4) 0.94(3) 0.819(5) 0.924(16) 2 3.81056 2 3.81056 2 3.81056 3 3.81056 4 3.81056
C(1) 3.78(2) 0 0.13(2) -0.16(2) 0.053(11) -0.166(6) 0.004(3) -0.001(4) 0.045(5) 0.049(5) -0.010(3) 0.015(3) 0.022(3) 0.002(3) -0.001(3) 0.279(6) -0.085(5) 0.016(3) -0.005(2) -0.002(2) -0.000(3) -0.003(2) 0.003(3) 0.000(2) 0.008(3) 0.004(3) 1.002(2) 1 0.58(3) 0.859(16) 0.945(8) 1.20(11) 2 3.1303 2 3.1303 2 3.1303 3 3.1303 4 3.1303
H(2) 0.791(8) 0 -0.012(6) 0.013(6) 0.101(6) 0.146(6) -0.013(5) 0.010(5) 0.014(5) 0.016(5) 0 0 0 0 0 0 0 0 0 0 0 0 0 0 0 0 1.2 1.2 1.2 1.2 1.2 1.2 0 1.9154 1 1.9154 2 1.9154 3 1.9154 4 1.9154
H(5A) 0.720(10) 0 -0.001(7) 0.031(7) 0.122(7) 0.064(6) 0.001(5) 0.022(5) 0.004(5) 0.011(5) 0 0 0 0 0 0 0 0 0 0 0 0 0 0 0 0 1.2 1.2 1.2 1.2 1.2 1.2 0 1.9154 1 1.9154 2 1.9154 3 1.9154 4 1.9154
H(5B) 0.692(10) 0 -0.028(7) 0.010(7) 0.137(6) 0.060(5) -0.018(5) 0.008(5) -0.008(4) -0.000(5) 0 0 0 0 0 0 0 0 0 0 0 0 0 0 0 0 1.2 1.2 1.2 1.2 1.2 1.2 0 1.9154 1 1.9154 2 1.9154 3 1.9154 4 1.9154
H(5C) 0.703(9) 0 0.010(7) -0.007(7) 0.133(6) 0.105(5) 0.008(5) 0.014(5) 0.007(4) -0.019(4) 0 0 0 0 0 0 0 0 0 0 0 0 0 0 0 0 1.2 1.2 1.2 1.2 1.2 1.2 0 1.9154 1 1.9154 2 1.9154 3 1.9154 4 1.9154

loop_
_atom_site_aniso_label
_atom_site_aniso_U_11
_atom_site_aniso_U_22
_atom_site_aniso_U_33
_atom_site_aniso_U_12
_atom_site_aniso_U_13
_atom_site_aniso_U_23
O(1) 0.00595(6) 0.00730(8) 0.00351(7) -0.00035(4) 0.00045(3) -0.00037(4)
O(2) 0.00622(5) 0.00706(7) 0.00816(6) 0.00033(5) 0.00284(6) 0.00170(6)
N(1) 0.00428(4) 0.00536(5) 0.00380(4) -0.00104(3) 0.00052(2) -0.00018(2)
N(2) 0.00515(4) 0.00638(6) 0.00547(5) -0.00156(4) 0.00111(3) -0.00004(3)
N(3) 0.00578(4) 0.00682(6) 0.00524(5) -0.00150(4) 0.00136(3) 0.00008(3)
N(4) 0.00540(4) 0.00659(6) 0.00433(5) -0.00126(3) 0.00100(3) 0.00019(3)
N(5) 0.00559(5) 0.00587(6) 0.00585(5) -0.00019(4) 0.00103(4) 0.00049(4)
C(1) 0.00424(5) 0.00547(6) 0.00402(5) -0.00112(4) 0.00048(3) -0.00004(3)
H(2) 0.0127(12) 0.0237(16) 0.0200(12) 0.0054(7) 0.0041(11) 0.0009(11)
H(5A) 0.0172(12) 0.0123(8) 0.0199(14) 0.0055(9) 0.0055(9) 0.0055(8)
H(5B) 0.0206(14) 0.0146(11) 0.0115(10) -0.0044(10) 0.0059(8) -0.0037(8)
H(5C) 0.0104(7) 0.0196(15) 0.0165(12) -0.0039(8) -0.0026(7) 0.0016(9)

loop_
_atom_site_label
_atom_site_fract_x
_atom_site_fract_y
_atom_site_fract_z
_atom_site_occupancy
_atom_site_symmetry_multiplicity
_atom_site_U_iso_or_equiv
O(1) 0.23549(4) 0.41111(2) 0.67919(7) 1 4 0.006
O(2) 0.61572(4) 0.28851(4) 0.60946(4) 1 4 0.007
N(1) 0.23794(2) 0.413276(11) 0.88406(3) 1 4 0.004
N(2) 0.06780(4) 0.359773(19) 0.98390(3) 1 4 0.006
N(3) 0.12381(3) 0.379699(19) 1.18255(3) 1 4 0.006
N(4) 0.32661(5) 0.44521(3) 1.21416(7) 1 4 0.005
N(5) 0.76748(3) 0.352315(17) 0.48673(3) 1 4 0.006
C(1) 0.396609(16) 0.466264(8) 1.025738(15) 1 4 0.005
H(2) 0.4791(9) 0.3350(4) 0.6255(6) 1 4 0.019
H(5A) 0.6983(9) 0.4299(5) 0.4426(7) 1 4 0.016
H(5B) 0.7870(9) 0.3037(5) 0.3595(8) 1 4 0.015
H(5C) 0.9339(9) 0.3653(4) 0.5665(7) 1 4 0.016

loop_
_atom_type_symbol
_atom_type_description
_atom_type_scat_dispersion_real
_atom_type_scat_dispersion_imag
O O 0.0110 0.0060
N N 0.0060 0.0030
C C 0.0030 0.0020
H H 0.0000 0.0000

loop_
_geom_angle_atom_site_label_1
_geom_angle_atom_site_label_2
_geom_angle_atom_site_label_3
_geom_angle
_geom_angle_site_symmetry_1
_geom_angle_site_symmetry_2
_geom_angle_site_symmetry_3
_geom_angle_publ_flag
O(1) N(1) N(2) 122.327(18) 1_555 1_555 1_555 yes
O(1) N(1) C(1) 129.171(14) 1_555 1_555 1_555 yes
N(2) N(1) C(1) 108.498(15) 1_555 1_555 1_555 yes
N(1) N(2) N(3) 106.464(17) 1_555 1_555 1_555 yes
N(2) N(3) N(4) 111.05(2) 1_555 1_555 1_555 yes
N(3) N(4) C(1) 105.74(4) 1_555 1_555 1_555 yes
O(2) N(5) H(5A) 113.3(3) 1_555 1_555 1_555 yes
O(2) N(5) H(5B) 106.6(3) 1_555 1_555 1_555 yes
O(2) N(5) H(5C) 110.1(2) 1_555 1_555 1_555 yes
N(1) C(1) N(4) 108.246(19) 1_555 1_555 1_555 yes
N(1) C(1) C(1) 124.023(12) 1_555 1_555 3_667 yes
N(4) C(1) C(1) 127.73(2) 1_555 1_555 3_667 yes
O(1) H(2) O(2) 173.8(4) 1_555 1_555 1_555 yes

loop_
_geom_bond_atom_site_label_1
_geom_bond_atom_site_label_2
_geom_bond_distance
_geom_bond_site_symmetry_1
_geom_bond_site_symmetry_2
_geom_bond_publ_flag
O(1) N(1) 1.3215(5) 1_555 1_555 yes
O(2) N(5) 1.4099(4) 1_555 1_555 yes
O(2) H(2) 0.935(5) 1_555 1_555 yes
N(1) N(2) 1.3353(2) 1_555 1_555 yes
N(1) C(1) 1.34593(19) 1_555 1_555 yes
N(2) N(3) 1.3096(3) 1_555 1_555 yes
N(3) N(4) 1.3432(4) 1_555 1_555 yes
N(4) C(1) 1.3329(4) 1_555 1_555 yes
N(5) H(5A) 1.000(6) 1_555 1_555 yes
N(5) H(5B) 1.007(5) 1_555 1_555 yes
N(5) H(5C) 1.015(5) 1_555 1_555 yes
C(1) C(1) 1.44006(18) 1_555 3_667 yes

loop_
_atom_dummy_label
_atom_dummy_fract_x
_atom_dummy_fract_y
_atom_dummy_fract_z
DUM0 0.596 0.36 0.562
DUM1 0.86 0.337 0.459
DUM2 0.096 0.37 1.083

loop_
_atom_site_anharm_gc_c_label
_atom_site_anharm_gc_c_111
_atom_site_anharm_gc_c_222
_atom_site_anharm_gc_c_333
_atom_site_anharm_gc_c_112
_atom_site_anharm_gc_c_122
_atom_site_anharm_gc_c_113
_atom_site_anharm_gc_c_133
_atom_site_anharm_gc_c_223
_atom_site_anharm_gc_c_233
_atom_site_anharm_gc_c_123
O(1) -0.00004(4) -0.000012(7) -0.00000(4) 0.000019(10) -0.000010(5) 0.00003(2) -0.000001(12) 0.000013(5) -0.000006(6) -0.000013(4)
O(2) 0.00007(4) -0.000025(9) -0.00004(3) -0.000043(13) 0.000015(5) 0.000010(17) -0.000023(14) 0.000020(4) -0.000022(10) 0.000022(5)
N(1) -0.00004(3) -0.000012(5) -0.00001(2) -0.000002(7) 0.000003(4) -0.000034(13) -0.000019(9) -0.000008(4) -0.000010(5) -0.000009(4)
N(2) -0.00001(4) 0.000001(6) -0.00001(2) -0.000024(9) -0.000003(5) -0.000035(15) 0.000013(13) -0.000009(4) -0.000003(7) 0.000002(4)
N(3) 0.00002(4) 0.000000(6) 0.00002(3) -0.000014(9) 0.000002(5) -0.000025(15) 0.000001(12) -0.000002(4) 0.000022(6) 0.000011(4)
N(4) -0.00015(5) -0.000007(7) -0.00019(4) -0.000022(10) -0.000009(5) -0.00014(2) -0.000036(17) -0.000026(5) -0.000012(8) 0.000006(4)
N(5) -0.00000(4) 0.000008(6) 0.00004(2) 0.000015(8) -0.000000(5) -0.000003(14) 0.000012(12) 0.000007(4) 0.000007(6) -0.000005(4)
C(1) -0.00001(3) 0.000007(5) 0.000019(16) -0.000004(7) -0.000004(4) 0.000024(12) -0.000009(10) 0.000008(3) 0.000008(5) 0.000003(4)

loop_
_atom_site_anharm_gc_d_label
_atom_site_anharm_gc_d_1111
_atom_site_anharm_gc_d_2222
_atom_site_anharm_gc_d_3333
_atom_site_anharm_gc_d_1112
_atom_site_anharm_gc_d_1222
_atom_site_anharm_gc_d_1113
_atom_site_anharm_gc_d_1333
_atom_site_anharm_gc_d_2223
_atom_site_anharm_gc_d_2333
_atom_site_anharm_gc_d_1122
_atom_site_anharm_gc_d_1133
_atom_site_anharm_gc_d_2233
_atom_site_anharm_gc_d_1123
_atom_site_anharm_gc_d_1223
_atom_site_anharm_gc_d_1233
O(1) 0.00043(4) 0.000027(3) -0.00006(2) 0.000006(7) 0.0000053(19) 0.000063(11) 0.000020(7) -0.0000018(15) -0.000001(3) 0.000037(3) 0.000046(6) 0.0000114(15) -0.000002(2) 0.0000038(13) 0.000003(2)
O(2) 0.00023(3) 0.000021(3) 0.00028(2) 0.000005(8) -0.000000(2) 0.000173(16) 0.000134(13) 0.000011(2) 0.000034(6) 0.000022(3) 0.000113(8) 0.000025(2) 0.000017(3) 0.0000144(17) 0.000004(3)
N(1) 0.00034(2) 0.000027(2) 0.000108(14) -0.000048(5) -0.0000118(15) 0.000066(8) 0.000038(6) 0.0000012(12) 0.000000(3) 0.000034(2) 0.000057(6) 0.0000182(14) -0.000002(2) 0.0000035(11) -0.0000070(19)
N(2) 0.00044(3) 0.000028(2) 0.000089(15) 0.000006(7) 0.0000011(19) 0.000121(11) 0.000076(8) 0.0000062(16) 0.000016(4) 0.000039(2) 0.000094(7) 0.0000166(16) 0.000007(3) 0.0000079(14) 0.000004(2)
N(3) 0.00036(3) 0.000021(2) 0.000162(16) -0.000040(7) -0.0000047(19) -0.000040(11) -0.000024(8) -0.0000096(16) -0.000029(4) 0.000036(3) 0.000076(6) 0.0000219(17) -0.000016(3) -0.0000047(14) -0.000008(2)
N(4) 0.00022(3) 0.000020(2) 0.000230(17) -0.000030(6) -0.0000082(18) 0.000101(10) 0.000074(7) 0.0000046(15) 0.000017(4) 0.000023(2) 0.000090(6) 0.0000215(16) 0.000007(3) 0.0000052(13) 0.000000(2)
N(5) 0.00026(3) 0.000016(3) 0.000158(16) -0.000020(8) -0.000003(2) 0.000070(13) 0.000058(10) 0.0000056(17) 0.000010(5) 0.000026(2) 0.000080(7) 0.0000174(17) 0.000005(3) 0.0000066(14) -0.000005(2)
C(1) 0.00032(3) 0.000024(2) 0.000142(16) -0.000019(7) -0.0000027(19) 0.000013(10) -0.000001(7) -0.0000018(15) 0.000002(4) 0.000030(3) 0.000067(7) 0.0000186(17) -0.000003(3) 0.0000013(14) -0.000002(2)
